data_2007887
loop_
_publ_author_name
'Levason, William'
'Webster, Michael'

_publ_section_title
;
 Pentasodium Bis[dihydroxytetraoxotellurium(VI)]gold(III)
 Hexadecahydrate
;
_journal_issue 12
_journal_name_full 'Acta Crystallographica Section C'
_journal_page_first 1729
_journal_page_last 1731
_journal_paper_doi 10.1107/S0108270198007604
_journal_volume 54
_journal_year 1998
_chemical_formula_iupac 'Na5 [Au (H2 O6 Te)2] , 16H2 O'
_chemical_formula_moiety '5(Na 1+), Au1 H4 O12 Te2 5- , 16(H2 O)'
_chemical_formula_sum 'Au H36 Na5 O28 Te2'
_chemical_formula_weight 1051.40
_chemical_name_systematic
;
Pentasodium bis(dihydroxytetraoxotellurium(VI))gold(III) hexadecahydrate
;
_space_group_IT_number 2
_symmetry_cell_setting triclinic
_symmetry_space_group_name_Hall '-P 1'
_symmetry_space_group_name_H-M 'P -1'
_audit_creation_method SHELXL-97
_cell_angle_alpha 98.41(2)
_cell_angle_beta 93.13(2)
_cell_angle_gamma 97.95(2)
_cell_formula_units_Z 1
_cell_length_a 9.003(2)
_cell_length_b 12.643(3)
_cell_length_c 5.9370(10)
_cell_measurement_reflns_used 20
_cell_measurement_temperature 295(2)
_cell_measurement_theta_max 8.0
_cell_measurement_theta_min 7.2
_cell_volume 660.2(2)
_computing_cell_refinement 'MSC/AFC Diffractometer Control Software'
_computing_data_collection
;MSC/AFC Diffractometer Control Software
(Molecular Structure Corporation, 1988)
;
_computing_data_reduction 'TEXSAN (Molecular Structure Corporation, 1995)'
_computing_molecular_graphics 'ORTEPII (Johnson, 1976)'
_computing_publication_material SHELXL97
_computing_structure_refinement 'SHELXL97 (Sheldrick, 1997)'
_computing_structure_solution 'SHELXS86 (Sheldrick, 1990)'
_diffrn_ambient_temperature 295(2)
_diffrn_measured_fraction_theta_full 1.000
_diffrn_measured_fraction_theta_max 1.000
_diffrn_measurement_device 'Rigaku AFC-7S diffractometer'
_diffrn_measurement_method \w/2\q
_diffrn_radiation_monochromator graphite
_diffrn_radiation_source 'fine-focus sealed tube'
_diffrn_radiation_type MoK\a
_diffrn_radiation_wavelength 0.71073
_diffrn_reflns_av_R_equivalents 0.093
_diffrn_reflns_av_sigmaI/netI 0.025
_diffrn_reflns_limit_h_max 10
_diffrn_reflns_limit_h_min 0
_diffrn_reflns_limit_k_max 14
_diffrn_reflns_limit_k_min -15
_diffrn_reflns_limit_l_max 7
_diffrn_reflns_limit_l_min -7
_diffrn_reflns_number 2474
_diffrn_reflns_theta_full 25
_diffrn_reflns_theta_max 25.00
_diffrn_reflns_theta_min 2.29
_diffrn_standards_decay_% 0
_diffrn_standards_interval_count 150
_diffrn_standards_number 3
_exptl_absorpt_coefficient_mu 7.927
_exptl_absorpt_correction_T_max 0.205
_exptl_absorpt_correction_T_min 0.136
_exptl_absorpt_correction_type 'psi-scans (North et al., 1968)'
_exptl_absorpt_process_details 'North et al., 1968'
_exptl_crystal_colour colourless
_exptl_crystal_density_diffrn 2.645
_exptl_crystal_density_method 'not measured'
_exptl_crystal_description column
_exptl_crystal_F_000 498
_exptl_crystal_size_max 0.8
_exptl_crystal_size_mid 0.2
_exptl_crystal_size_min 0.2
_refine_diff_density_max 2.352_(1.01\%A_from_Au)
_refine_diff_density_min -3.351_(0.98\%A_from_Au)
_refine_ls_extinction_method none
_refine_ls_goodness_of_fit_ref 1.058
_refine_ls_hydrogen_treatment H_atoms:_see_below
_refine_ls_matrix_type full
_refine_ls_number_parameters 167
_refine_ls_number_reflns 2313
_refine_ls_number_restraints 0
_refine_ls_restrained_S_all 1.058
_refine_ls_R_factor_all 0.032
_refine_ls_R_factor_gt 0.031
_refine_ls_shift/su_max 0.062
_refine_ls_shift/su_mean 0.004
_refine_ls_structure_factor_coef Fsqd
_refine_ls_weighting_details 'w = 1/[\s^2^(Fo^2^)+(0.0585P)^2^+1.8488P] where P=(Fo^2^+2Fc^2^)/3'
_refine_ls_weighting_scheme calc
_refine_ls_wR_factor_ref 0.084
_reflns_number_gt 2227
_reflns_number_total 2313
_reflns_threshold_expression I>2\s(I)
_cod_data_source_file bm1229.cif
_cod_data_source_block AUTE
_cod_depositor_comments
;
The following automatic conversions were performed:

'_geom_hbond_publ_flag' value 'Yes' changed to 'yes' according to
/home/saulius/struct/CIF-dictionaries/cif_core.dic dictionary named
'cif_core.dic' version 2.4.1 from 2010-06-29 (4 times).

Automatic conversion script
Id: cif_fix_values 1715 2011-07-08 13:25:40Z adriana 

The following automatic conversions were performed:

'_refine_ls_weighting_scheme' value 'calc w =
1/[\s^2^(Fo^2^)+(0.0585P)^2^+1.8488P] where P=(Fo^2^+2Fc^2^)/3' was
changed to 'calc'. New tag '_refine_ls_weighting_details' was
created. The value of the new tag was set to 'w =
1/[\s^2^(Fo^2^)+(0.0585P)^2^+1.8488P] where P=(Fo^2^+2Fc^2^)/3'.

Automatic conversion script
Id: cif_fix_values 3143 2015-03-26 13:38:13Z robertas 
;
_cod_original_formula_sum 'H36 Au Na5 O28 Te2'
_cod_database_code 2007887

loop_
_symmetry_equiv_pos_as_xyz
'x, y, z'
'-x, -y, -z'

loop_
_atom_site_label
_atom_site_fract_x
_atom_site_fract_y
_atom_site_fract_z
_atom_site_U_iso_or_equiv
_atom_site_adp_type
_atom_site_calc_flag
_atom_site_refinement_flags
_atom_site_occupancy
_atom_site_disorder_assembly
_atom_site_disorder_group
_atom_site_type_symbol
Au 0 0 0 0.01300(13) Uani d S 1 . . Au
Te 0.24067(4) 0.19225(3) 0.18010(5) 0.01245(13) Uani d . 1 . . Te
Na1 1 0.5 0 0.0478(11) Uani d S 1 . . Na
Na2 0.3271(3) -0.04631(19) 0.3457(4) 0.0247(5) Uani d . 1 . . Na
Na3 0.2255(3) -0.31956(19) 0.3237(4) 0.0253(5) Uani d . 1 . . Na
O1 0.1935(4) 0.2397(3) -0.1179(6) 0.0211(8) Uani d . 1 . . O
O2 0.2253(5) 0.3272(3) 0.3431(7) 0.0196(9) Uani d . 1 . . O
O3 0.4449(4) 0.2115(3) 0.1429(7) 0.0177(9) Uani d . 1 . . O
O4 0.2766(4) 0.1309(3) 0.4627(6) 0.0188(8) Uani d . 1 . . O
O5 0.2216(5) 0.0421(3) 0.0215(8) 0.0176(9) Uani d . 1 . . O
O6 0.0220(5) 0.1496(3) 0.1761(8) 0.0173(9) Uani d . 1 . . O
O7 0.5600(5) 0.2083(4) -0.2640(7) 0.0260(9) Uani d . 1 . . O
O8 0.2632(6) 0.5016(3) 0.1357(8) 0.0319(10) Uani d . 1 . . O
O9 0.3917(5) 0.4219(4) -0.2812(7) 0.0287(10) Uani d . 1 . . O
O10 -0.1157(5) 0.3262(4) 0.0583(8) 0.0307(10) Uani d . 1 . . O
O11 -0.1006(5) 0.1580(4) -0.3999(8) 0.0308(10) Uani d . 1 . . O
O12 -0.3436(5) 0.3631(4) 0.3490(8) 0.0300(10) Uani d . 1 . . O
O13 -0.4237(5) 0.0452(4) -0.7250(7) 0.0275(10) Uani d . 1 . . O
O14 1.0223(7) 0.4077(6) -0.3868(11) 0.067(2) Uani d . 1 . . O
H1 0.2801 0.2924 -0.1169 0.050 Uiso d . 1 . . H
H4 0.2347 0.1631 0.5856 0.050 Uiso d . 1 . . H
H7A 0.5100 0.2001 -0.1267 0.050 Uiso d . 1 . . H
H7B 0.4843 0.1871 -0.3652 0.050 Uiso d . 1 . . H
H8A 0.2965 0.4790 0.0132 0.050 Uiso d . 1 . . H
H8B 0.2574 0.4417 0.2179 0.050 Uiso d . 1 . . H
H9A 0.3561 0.3922 -0.4166 0.050 Uiso d . 1 . . H
H9B 0.4949 0.4177 -0.3173 0.050 Uiso d . 1 . . H
H10A -0.1833 0.3382 0.1549 0.050 Uiso d . 1 . . H
H10B -0.0731 0.2708 0.0952 0.050 Uiso d . 1 . . H
H11A -0.0630 0.1424 -0.5357 0.050 Uiso d . 1 . . H
H11B -0.0193 0.1817 -0.3178 0.050 Uiso d . 1 . . H
H12A -0.4183 0.3150 0.2846 0.050 Uiso d . 1 . . H
H12B -0.3605 0.4328 0.3364 0.050 Uiso d . 1 . . H
H13A -0.4508 0.1019 -0.7984 0.050 Uiso d . 1 . . H
H13B -0.3566 0.0332 -0.8135 0.050 Uiso d . 1 . . H
H14A 1.0820 0.3763 -0.4734 0.050 Uiso d . 1 . . H
H14B 1.0558 0.4007 -0.2863 0.050 Uiso d . 1 . . H

loop_
_atom_site_aniso_label
_atom_site_aniso_U_11
_atom_site_aniso_U_22
_atom_site_aniso_U_33
_atom_site_aniso_U_12
_atom_site_aniso_U_13
_atom_site_aniso_U_23
Au 0.01373(18) 0.01041(18) 0.01401(19) 0.00314(11) -0.00191(11) -0.00112(12)
Te 0.0143(2) 0.0102(2) 0.0122(2) 0.00371(14) -0.00198(14) -0.00115(14)
Na1 0.037(2) 0.057(3) 0.042(2) -0.013(2) -0.0109(19) 0.011(2)
Na2 0.0284(13) 0.0196(12) 0.0273(12) 0.0090(10) -0.0009(10) 0.0034(9)
Na3 0.0266(13) 0.0228(12) 0.0267(13) 0.0063(10) -0.0022(10) 0.0037(10)
O1 0.025(2) 0.023(2) 0.0151(19) 0.0065(17) -0.0034(16) 0.0050(16)
O2 0.027(2) 0.012(2) 0.018(2) 0.0049(17) -0.0026(16) -0.0031(16)
O3 0.014(2) 0.017(2) 0.021(2) 0.0012(16) -0.0006(16) 0.0012(16)
O4 0.027(2) 0.020(2) 0.0116(18) 0.0129(17) -0.0006(15) 0.0028(15)
O5 0.019(2) 0.013(2) 0.022(2) 0.0048(16) 0.0000(17) 0.0062(17)
O6 0.016(2) 0.015(2) 0.021(2) 0.0048(16) 0.0008(16) 0.0045(17)
O7 0.024(2) 0.029(2) 0.024(2) 0.0027(18) 0.0000(17) 0.0000(18)
O8 0.050(3) 0.019(2) 0.029(2) 0.012(2) 0.004(2) 0.0037(18)
O9 0.030(2) 0.034(2) 0.021(2) 0.0107(19) -0.0015(17) -0.0038(18)
O10 0.031(2) 0.037(3) 0.029(2) 0.017(2) 0.0024(19) 0.0094(19)
O11 0.029(2) 0.036(3) 0.027(2) 0.005(2) 0.0039(18) 0.0032(19)
O12 0.034(3) 0.021(2) 0.033(2) 0.0022(19) -0.007(2) 0.0032(19)
O13 0.035(3) 0.032(2) 0.022(2) 0.019(2) 0.0073(18) 0.0080(18)
O14 0.045(3) 0.073(4) 0.064(4) -0.015(3) 0.030(3) -0.036(3)

loop_
_atom_type_symbol
_atom_type_description
_atom_type_scat_dispersion_real
_atom_type_scat_dispersion_imag
_atom_type_scat_source
O O 0.0106 0.0060 'International Tables Vol C Tables 4.2.6.8 and 6.1.1.4'
Au Au -2.0133 8.8022 'International Tables Vol C Tables 4.2.6.8 and 6.1.1.4'
Te Te -0.5308 1.6751 'International Tables Vol C Tables 4.2.6.8 and 6.1.1.4'
Na Na 0.0362 0.0249 'International Tables Vol C Tables 4.2.6.8 and 6.1.1.4'
H H 0.0000 0.0000 'International Tables Vol C Tables 4.2.6.8 and 6.1.1.4'

loop_
_geom_angle_atom_site_label_1
_geom_angle_atom_site_label_2
_geom_angle_atom_site_label_3
_geom_angle_site_symmetry_1
_geom_angle_site_symmetry_3
_geom_angle
_geom_angle_publ_flag
O5 Au O5 . 2 180.0 ?
O5 Au O6 . 2 101.14(18) ?
O5 Au O6 2 2 78.86(18) ?
O5 Au O6 . . 78.86(18) y
O5 Au O6 2 . 101.14(18) ?
O6 Au O6 2 . 180.0 ?
O5 Au Te . 2 140.50(12) ?
O5 Au Te 2 2 39.50(12) ?
O6 Au Te 2 2 39.43(12) ?
O6 Au Te . 2 140.57(12) ?
O5 Au Te . . 39.50(12) ?
O5 Au Te 2 . 140.50(12) ?
O6 Au Te 2 . 140.57(12) ?
O6 Au Te . . 39.43(12) ?
Te Au Te 2 . 180.0 ?
O5 Au Na2 . 2 137.76(13) ?
O5 Au Na2 2 2 42.24(13) ?
O6 Au Na2 2 2 88.44(13) ?
O6 Au Na2 . 2 91.56(13) ?
Te Au Na2 2 2 61.70(4) ?
Te Au Na2 . 2 118.30(4) ?
O5 Au Na2 . . 42.24(13) ?
O5 Au Na2 2 . 137.76(13) ?
O6 Au Na2 2 . 91.56(13) ?
O6 Au Na2 . . 88.44(13) ?
Te Au Na2 2 . 118.30(4) ?
Te Au Na2 . . 61.70(4) ?
Na2 Au Na2 2 . 180.0 ?
O3 Te O2 . . 99.33(19) y
O3 Te O6 . . 169.77(18) y
O2 Te O6 . . 90.50(19) y
O3 Te O5 . . 90.28(18) y
O2 Te O5 . . 170.20(18) y
O6 Te O5 . . 80.01(19) y
O3 Te O4 . . 90.45(18) y
O2 Te O4 . . 92.31(17) y
O6 Te O4 . . 91.97(18) y
O5 Te O4 . . 85.67(17) y
O3 Te O1 . . 91.98(18) y
O2 Te O1 . . 92.35(17) y
O6 Te O1 . . 84.76(17) y
O5 Te O1 . . 89.19(17) y
O4 Te O1 . . 174.33(16) y
O3 Te Au . . 129.81(13) ?
O2 Te Au . . 130.76(13) ?
O6 Te Au . . 40.27(13) ?
O5 Te Au . . 39.82(13) ?
O4 Te Au . . 90.39(12) ?
O1 Te Au . . 84.12(12) ?
O3 Te Na2 . . 81.09(14) ?
O2 Te Na2 . . 132.76(14) ?
O6 Te Na2 . . 94.34(13) ?
O5 Te Na2 . . 46.70(13) ?
O4 Te Na2 . . 40.64(11) ?
O1 Te Na2 . . 134.87(12) ?
Au Te Na2 . . 67.88(4) ?
O10 Na1 O10 2_665 1_655 180.0 ?
O10 Na1 O14 2_665 . 96.3(2) ?
O10 Na1 O14 1_655 . 83.7(2) ?
O10 Na1 O14 2_665 2_765 83.7(2) ?
O10 Na1 O14 1_655 2_765 96.3(2) ?
O14 Na1 O14 . 2_765 180.0 ?
O10 Na1 O8 2_665 2_665 102.35(15) ?
O10 Na1 O8 1_655 2_665 77.65(15) ?
O14 Na1 O8 . 2_665 84.44(19) ?
O14 Na1 O8 2_765 2_665 95.56(19) ?
O10 Na1 O8 2_665 1_655 77.65(15) ?
O10 Na1 O8 1_655 1_655 102.35(15) ?
O14 Na1 O8 . 1_655 95.56(19) ?
O14 Na1 O8 2_765 1_655 84.44(19) ?
O8 Na1 O8 2_665 1_655 180.0 ?
O10 Na1 Na3 2_665 1_665 49.01(12) ?
O10 Na1 Na3 1_655 1_665 130.99(12) ?
O14 Na1 Na3 . 1_665 130.84(14) ?
O14 Na1 Na3 2_765 1_665 49.16(14) ?
O8 Na1 Na3 2_665 1_665 130.35(11) ?
O8 Na1 Na3 1_655 1_665 49.65(11) ?
O10 Na1 Na3 2_665 2_655 130.99(12) ?
O10 Na1 Na3 1_655 2_655 49.01(12) ?
O14 Na1 Na3 . 2_655 49.16(14) ?
O14 Na1 Na3 2_765 2_655 130.84(14) ?
O8 Na1 Na3 2_665 2_655 49.65(11) ?
O8 Na1 Na3 1_655 2_655 130.35(11) ?
Na3 Na1 Na3 1_665 2_655 180.0 ?
O10 Na1 H14B 2_665 . 102.0 ?
O10 Na1 H14B 1_655 . 78.0 ?
O14 Na1 H14B . . 14.5 ?
O14 Na1 H14B 2_765 . 165.5 ?
O8 Na1 H14B 2_665 . 96.2 ?
O8 Na1 H14B 1_655 . 83.8 ?
Na3 Na1 H14B 1_665 . 125.7 ?
Na3 Na1 H14B 2_655 . 54.3 ?
O4 Na2 O13 . 2 87.80(16) ?
O4 Na2 O11 . 2 103.86(17) ?
O13 Na2 O11 2 2 91.99(17) ?
O4 Na2 O7 . 2_655 166.00(18) ?
O13 Na2 O7 2 2_655 84.17(16) ?
O11 Na2 O7 2 2_655 87.90(17) ?
O4 Na2 O13 . 1_656 84.27(16) ?
O13 Na2 O13 2 1_656 87.62(16) ?
O11 Na2 O13 2 1_656 171.84(18) ?
O7 Na2 O13 2_655 1_656 83.96(16) ?
O4 Na2 O5 . . 65.90(14) ?
O13 Na2 O5 2 . 153.49(18) ?
O11 Na2 O5 2 . 97.32(17) ?
O7 Na2 O5 2_655 . 120.80(17) ?
O13 Na2 O5 1_656 . 86.52(16) ?
O4 Na2 Na3 . . 148.76(14) ?
O13 Na2 Na3 2 . 86.22(13) ?
O11 Na2 Na3 2 . 45.86(12) ?
O7 Na2 Na3 2_655 . 42.05(12) ?
O13 Na2 Na3 1_656 . 126.00(13) ?
O5 Na2 Na3 . . 117.83(13) ?
O4 Na2 Te . . 33.06(9) ?
O13 Na2 Te 2 . 119.53(13) ?
O11 Na2 Te 2 . 109.25(14) ?
O7 Na2 Te 2_655 . 149.00(14) ?
O13 Na2 Te 1_656 . 77.90(11) ?
O5 Na2 Te . . 34.00(10) ?
Na3 Na2 Te . . 147.47(9) ?
O4 Na2 Na2 . 2_656 84.45(13) ?
O13 Na2 Na2 2 2_656 44.93(12) ?
O11 Na2 Na2 2 2_656 136.33(17) ?
O7 Na2 Na2 2_655 2_656 81.75(13) ?
O13 Na2 Na2 1_656 2_656 42.69(11) ?
O5 Na2 Na2 . 2_656 124.36(15) ?
Na3 Na2 Na2 . 2_656 111.77(11) ?
Te Na2 Na2 . 2_656 100.74(9) ?
O4 Na2 Au . . 70.73(11) ?
O13 Na2 Au 2 . 143.55(13) ?
O11 Na2 Au 2 . 66.45(12) ?
O7 Na2 Au 2_655 . 121.83(13) ?
O13 Na2 Au 1_656 . 117.83(13) ?
O5 Na2 Au . . 31.34(10) ?
Na3 Na2 Au . . 97.05(7) ?
Te Na2 Au . . 50.42(4) ?
Na2 Na2 Au 2_656 . 151.15(11) ?
O7 Na3 O12 2_655 2_556 90.87(18) ?
O7 Na3 O10 2_655 2 93.37(18) ?
O12 Na3 O10 2_556 2 163.51(19) ?
O7 Na3 O14 2_655 2_655 169.6(2) ?
O12 Na3 O14 2_556 2_655 94.8(2) ?
O10 Na3 O14 2 2_655 83.6(2) ?
O7 Na3 O8 2_655 1_545 103.93(18) ?
O12 Na3 O8 2_556 1_545 86.23(17) ?
O10 Na3 O8 2 1_545 77.29(17) ?
O14 Na3 O8 2_655 1_545 85.2(2) ?
O7 Na3 O11 2_655 2 88.41(17) ?
O12 Na3 O11 2_556 2 113.33(18) ?
O10 Na3 O11 2 2 82.73(17) ?
O14 Na3 O11 2_655 2 81.3(2) ?
O8 Na3 O11 1_545 2 156.99(19) ?
O7 Na3 Na1 2_655 1_445 133.33(14) ?
O12 Na3 Na1 2_556 1_445 119.43(14) ?
O10 Na3 Na1 2 1_445 48.21(12) ?
O14 Na3 Na1 2_655 1_445 49.85(14) ?
O8 Na3 Na1 1_545 1_445 49.91(13) ?
O11 Na3 Na1 2 1_445 107.69(13) ?
O7 Na3 Na2 2_655 . 44.49(12) ?
O12 Na3 Na2 2_556 . 105.85(14) ?
O10 Na3 Na2 2 . 88.19(14) ?
O14 Na3 Na2 2_655 . 125.3(2) ?
O8 Na3 Na2 1_545 . 144.84(15) ?
O11 Na3 Na2 2 . 43.93(12) ?
Na1 Na3 Na2 1_445 . 134.43(9) ?
Te O1 H1 . . 98.5 ?
Te O4 Na2 . . 106.30(17) ?
Te O4 H4 . . 114.1 ?
Na2 O4 H4 . . 133.8 ?
Te O5 Au . . 100.68(19) ?
Te O5 Na2 . . 99.30(18) ?
Au O5 Na2 . . 106.42(19) ?
Te O6 Au . . 100.30(19) ?
Na3 O7 Na2 2_655 2_655 93.45(17) ?
Na3 O7 H7A 2_655 . 131.0 ?
Na2 O7 H7A 2_655 . 104.3 ?
Na3 O7 H7B 2_655 . 123.9 ?
Na2 O7 H7B 2_655 . 95.2 ?
H7A O7 H7B . . 99.8 ?
Na3 O8 Na1 1_565 1_455 80.45(15) ?
Na3 O8 H8A 1_565 . 134.0 ?
Na1 O8 H8A 1_455 . 99.3 ?
Na3 O8 H8B 1_565 . 120.7 ?
Na1 O8 H8B 1_455 . 103.1 ?
H8A O8 H8B . . 104.3 ?
H9A O9 H9B . . 92.8 ?
Na1 O10 Na3 1_455 2 82.79(15) ?
Na1 O10 H10A 1_455 . 105.5 ?
Na3 O10 H10A 2 . 109.0 ?
Na1 O10 H10B 1_455 . 129.2 ?
Na3 O10 H10B 2 . 120.1 ?
H10A O10 H10B . . 107.4 ?
Na2 O11 Na3 2 2 90.21(17) ?
Na2 O11 H11A 2 . 115.3 ?
Na3 O11 H11A 2 . 119.2 ?
Na2 O11 H11B 2 . 134.0 ?
Na3 O11 H11B 2 . 98.4 ?
H11A O11 H11B . . 99.5 ?
Na3 O12 H12A 2_556 . 114.7 ?
Na3 O12 H12B 2_556 . 122.6 ?
H12A O12 H12B . . 111.8 ?
Na2 O13 Na2 2 1_454 92.38(16) ?
Na2 O13 H13A 2 . 130.6 ?
Na2 O13 H13A 1_454 . 101.1 ?
Na2 O13 H13B 2 . 108.9 ?
Na2 O13 H13B 1_454 . 137.0 ?
H13A O13 H13B . . 92.8 ?
Na3 O14 Na1 2_655 . 81.00(17) ?
Na3 O14 H14A 2_655 . 122.6 ?
Na1 O14 H14A . . 143.8 ?
Na3 O14 H14B 2_655 . 95.7 ?
Na1 O14 H14B . . 50.6 ?
H14A O14 H14B . . 96.7 ?

loop_
_geom_bond_atom_site_label_1
_geom_bond_atom_site_label_2
_geom_bond_site_symmetry_2
_geom_bond_distance
_geom_bond_publ_flag
Au O5 . 1.985(4) y
Au O5 2 1.985(4) ?
Au O6 2 2.001(4) n
Au O6 . 2.001(4) y
Au Te 2 3.0456(9) n
Au Te . 3.0456(9) y
Au Na2 2 3.661(2) ?
Au Na2 . 3.661(2) ?
Te O3 . 1.850(4) y
Te O2 . 1.861(4) y
Te O6 . 1.966(4) y
Te O5 . 1.971(4) y
Te O4 . 1.978(4) y
Te O1 . 1.992(4) y
Te Na2 . 3.479(2) ?
Na1 O10 2_665 2.380(5) ?
Na1 O10 1_655 2.380(5) ?
Na1 O14 . 2.451(6) ?
Na1 O14 2_765 2.451(6) ?
Na1 O8 2_665 2.457(5) ?
Na1 O8 1_655 2.457(5) ?
Na1 Na3 1_665 3.167(3) ?
Na1 Na3 2_655 3.167(3) ?
Na1 H14B . 2.0884 ?
Na2 O4 . 2.361(4) ?
Na2 O13 2 2.366(5) ?
Na2 O11 2 2.380(5) ?
Na2 O7 2_655 2.409(5) ?
Na2 O13 1_656 2.464(5) ?
Na2 O5 . 2.566(5) ?
Na2 Na3 . 3.431(3) ?
Na2 Na2 2_656 3.486(5) ?
Na3 O7 2_655 2.302(5) ?
Na3 O12 2_556 2.336(5) ?
Na3 O10 2 2.410(5) ?
Na3 O14 2_655 2.426(6) ?
Na3 O8 1_545 2.447(5) ?
Na3 O11 2 2.462(5) ?
Na3 Na1 1_445 3.167(3) ?
O1 H1 . 0.95 y
O4 H4 . 0.91 y
O7 Na3 2_655 2.302(5) ?
O7 Na2 2_655 2.409(5) ?
O7 H7A . 0.9646 ?
O7 H7B . 0.8690 ?
O8 Na3 1_565 2.447(5) ?
O8 Na1 1_455 2.457(5) ?
O8 H8A . 0.8290 ?
O8 H8B . 0.9558 ?
O9 H9A . 0.8604 ?
O9 H9B . 0.9720 ?
O10 Na1 1_455 2.380(5) ?
O10 Na3 2 2.410(5) ?
O10 H10A . 0.8720 ?
O10 H10B . 0.8915 ?
O11 Na2 2 2.380(5) ?
O11 Na3 2 2.462(5) ?
O11 H11A . 0.8975 ?
O11 H11B . 0.8489 ?
O12 Na3 2_556 2.336(5) ?
O12 H12A . 0.8711 ?
O12 H12B . 0.9275 ?
O13 Na2 2 2.366(5) ?
O13 Na2 1_454 2.464(5) ?
O13 H13A . 0.9446 ?
O13 H13B . 0.8370 ?
O14 Na3 2_655 2.426(6) ?
O14 H14A . 0.8604 ?
O14 H14B . 0.6765 ?

loop_
_geom_hbond_atom_site_label_D
_geom_hbond_atom_site_label_H
_geom_hbond_atom_site_label_A
_geom_hbond_site_symmetry_A
_geom_hbond_distance_DH
_geom_hbond_distance_HA
_geom_hbond_distance_DA
_geom_hbond_angle_DHA
_geom_hbond_publ_flag
O7 H7A O3 . 0.96 1.73 2.678(6) 168 yes
O8 H8B O2 . 0.96 1.72 2.669(6) 172 yes
O9 H9A O2 1_554 0.86 1.82 2.648(6) 162 yes
O12 H12A O3 1_455 0.87 1.75 2.616(6) 174 yes
